data_7035703
loop_
_publ_author_name
'Schulte To Brinke, Christian'
'Ekkehardt Hahn, F.'

_publ_section_title
;
 Synthesis of a flexible macrocyclic tetraimidazolium salt-precursor for a
 tetracarbene ligand with metal dependent coordination modes.
;
_journal_issue 32
_journal_name_full 'Dalton transactions (Cambridge, England : 2003)'
_journal_page_first 14315
_journal_page_last 14322
_journal_paper_doi 10.1039/c5dt02115d
_journal_volume 44
_journal_year 2015
_chemical_formula_moiety 'C36 H40 N8 Ni, 2(F6 P), C2 H3 N'
_chemical_formula_sum 'C38 H43 F12 N9 Ni P2'
_chemical_formula_weight 974.46
_chemical_name_systematic
;
 ?
;
_space_group_IT_number 2
_symmetry_cell_setting triclinic
_symmetry_space_group_name_Hall '-P 1'
_symmetry_space_group_name_H-M 'P -1'
_atom_sites_solution_hydrogens geom
_atom_sites_solution_primary direct
_atom_sites_solution_secondary difmap
_audit_creation_method SHELXL-97
_audit_update_record
;
2015-06-01 deposited with the CCDC.
2015-07-08 downloaded from the CCDC.
;
_cell_angle_alpha 93.8020(10)
_cell_angle_beta 99.1400(10)
_cell_angle_gamma 113.3460(10)
_cell_formula_units_Z 2
_cell_length_a 12.0643(3)
_cell_length_b 12.3563(3)
_cell_length_c 15.4897(3)
_cell_measurement_reflns_used 9228
_cell_measurement_temperature 153(2)
_cell_measurement_theta_max 28.5895
_cell_measurement_theta_min 2.4075
_cell_volume 2071.70(8)
_computing_cell_refinement 'Bruker SAINT'
_computing_data_collection 'Bruker APEX2'
_computing_data_reduction 'Bruker SAINT'
_computing_molecular_graphics 'Bruker SHELXTL'
_computing_publication_material 'Bruker SHELXTL'
_computing_structure_refinement 'SHELXL-97 (Sheldrick, 2008)'
_computing_structure_solution 'SHELXS-97 (Sheldrick, 2008)'
_diffrn_ambient_temperature 153(2)
_diffrn_measured_fraction_theta_full 0.999
_diffrn_measured_fraction_theta_max 0.999
_diffrn_measurement_device_type 'Bruker APEX-II CCD'
_diffrn_measurement_method '\f and \w scans'
_diffrn_radiation_monochromator 'Goebel mirror'
_diffrn_radiation_source microsource
_diffrn_radiation_type MoK\a
_diffrn_radiation_wavelength 0.71073
_diffrn_reflns_av_R_equivalents 0.0416
_diffrn_reflns_av_sigmaI/netI 0.0472
_diffrn_reflns_limit_h_max 15
_diffrn_reflns_limit_h_min -15
_diffrn_reflns_limit_k_max 16
_diffrn_reflns_limit_k_min -16
_diffrn_reflns_limit_l_max 20
_diffrn_reflns_limit_l_min -20
_diffrn_reflns_number 31462
_diffrn_reflns_theta_full 27.50
_diffrn_reflns_theta_max 27.87
_diffrn_reflns_theta_min 2.00
_exptl_absorpt_coefficient_mu 0.642
_exptl_absorpt_correction_T_max 0.9686
_exptl_absorpt_correction_T_min 0.8258
_exptl_absorpt_correction_type multi-scan
_exptl_absorpt_process_details
; 
 Multi-scan correction included in APEX2 package (Bruker AXS, 2012)
;
_exptl_crystal_colour colourless
_exptl_crystal_density_diffrn 1.562
_exptl_crystal_density_method 'not measured'
_exptl_crystal_description plate
_exptl_crystal_F_000 1000
_exptl_crystal_size_max 0.31
_exptl_crystal_size_mid 0.20
_exptl_crystal_size_min 0.05
_refine_diff_density_max 2.276
_refine_diff_density_min -1.357
_refine_diff_density_rms 0.118
_refine_ls_extinction_method none
_refine_ls_goodness_of_fit_ref 1.011
_refine_ls_hydrogen_treatment constr
_refine_ls_matrix_type full
_refine_ls_number_parameters 544
_refine_ls_number_reflns 9867
_refine_ls_number_restraints 4
_refine_ls_restrained_S_all 1.012
_refine_ls_R_factor_all 0.0962
_refine_ls_R_factor_gt 0.0741
_refine_ls_shift/su_max 0.014
_refine_ls_shift/su_mean 0.001
_refine_ls_structure_factor_coef Fsqd
_refine_ls_weighting_details 'calc w=1/[\s^2^(Fo^2^)+(0.1029P)^2^+7.5724P] where P=(Fo^2^+2Fc^2^)/3'
_refine_ls_weighting_scheme calc
_refine_ls_wR_factor_gt 0.1937
_refine_ls_wR_factor_ref 0.2112
_reflns_number_gt 7556
_reflns_number_total 9867
_reflns_threshold_expression >2sigma(I)
_cod_data_source_file c5dt02115d2.cif
_cod_data_source_block '[Ni(4)](PF6)2'
_cod_depositor_comments
;
The following automatic conversions were performed:

'_symmetry_cell_setting' value 'Triclinic' changed to 'triclinic'
according to
/usr/data/users/saulius/crontab/automatic-downloads/rss-feeds/RSC/lib/dictionaries/cif_core.dic
dictionary named 'cif_core.dic' version 2.4.2 from 2011-04-26.

Automatic conversion script
Id: cif_fix_values 3271 2015-04-21 07:52:19Z andrius 

 Adding full bibliography for 7035701--7035705.cif.
;
_cod_database_code 7035703

loop_
_symmetry_equiv_pos_as_xyz
'x, y, z'
'-x, -y, -z'

loop_
_atom_site_label
_atom_site_type_symbol
_atom_site_fract_x
_atom_site_fract_y
_atom_site_fract_z
_atom_site_U_iso_or_equiv
_atom_site_adp_type
_atom_site_occupancy
_atom_site_symmetry_multiplicity
_atom_site_calc_flag
_atom_site_refinement_flags
_atom_site_disorder_assembly
_atom_site_disorder_group
Ni Ni 0.32109(4) 0.77499(4) 0.23100(3) 0.01740(14) Uani 1 1 d . . .
N1 N 0.3516(3) 0.7131(3) 0.0482(2) 0.0218(6) Uani 1 1 d . . .
N2 N 0.2437(3) 0.8147(3) 0.0492(2) 0.0241(7) Uani 1 1 d . . .
N3 N 0.4963(3) 1.0296(3) 0.2456(2) 0.0233(7) Uani 1 1 d . . .
N4 N 0.5888(3) 0.9173(3) 0.2785(2) 0.0211(6) Uani 1 1 d . . .
N5 N 0.3918(3) 0.7542(3) 0.4212(2) 0.0272(7) Uani 1 1 d . . .
N6 N 0.2972(3) 0.8678(3) 0.4038(2) 0.0300(8) Uani 1 1 d . . .
N7 N 0.0560(3) 0.6123(3) 0.2145(3) 0.0332(8) Uani 1 1 d . . .
N8 N 0.1661(3) 0.5178(3) 0.1929(2) 0.0294(8) Uani 1 1 d . . .
C1 C 0.3056(3) 0.7667(3) 0.1040(3) 0.0203(7) Uani 1 1 d . . .
C2 C 0.3178(4) 0.7286(4) -0.0385(3) 0.0293(9) Uani 1 1 d . . .
H2 H 0.3379 0.6988 -0.0892 0.035 Uiso 1 1 calc R . .
C3 C 0.2519(4) 0.7929(4) -0.0372(3) 0.0307(9) Uani 1 1 d . . .
H3 H 0.2171 0.8189 -0.0866 0.037 Uiso 1 1 calc R . .
C4 C 0.1827(4) 0.8889(4) 0.0768(3) 0.0275(8) Uani 1 1 d . . .
H4A H 0.1778 0.8848 0.1398 0.033 Uiso 1 1 calc R . .
H4B H 0.0975 0.8576 0.0417 0.033 Uiso 1 1 calc R . .
C5 C 0.2521(4) 1.0189(4) 0.0643(3) 0.0315(9) Uani 1 1 d . . .
H5A H 0.2470 1.0237 0.0004 0.038 Uiso 1 1 calc R . .
H5B H 0.2112 1.0667 0.0874 0.038 Uiso 1 1 calc R . .
C6 C 0.3867(4) 1.0723(4) 0.1104(3) 0.0310(9) Uani 1 1 d . . .
H6A H 0.4265 1.1551 0.0980 0.037 Uiso 1 1 calc R . .
H6B H 0.4284 1.0263 0.0858 0.037 Uiso 1 1 calc R . .
C7 C 0.4039(4) 1.0727(4) 0.2109(3) 0.0287(9) Uani 1 1 d . . .
H7A H 0.4288 1.1548 0.2402 0.034 Uiso 1 1 calc R . .
H7B H 0.3241 1.0218 0.2254 0.034 Uiso 1 1 calc R . .
C8 C 0.4750(3) 0.9146(3) 0.2510(2) 0.0205(7) Uani 1 1 d . . .
C9 C 0.6208(4) 1.1023(4) 0.2680(3) 0.0286(9) Uani 1 1 d . . .
H9 H 0.6581 1.1861 0.2687 0.034 Uiso 1 1 calc R . .
C10 C 0.6785(4) 1.0323(4) 0.2884(3) 0.0271(8) Uani 1 1 d . . .
H10 H 0.7649 1.0568 0.3063 0.032 Uiso 1 1 calc R . .
C11 C 0.6170(4) 0.8132(4) 0.2908(3) 0.0235(8) Uani 1 1 d . . .
H11A H 0.6785 0.8145 0.2551 0.028 Uiso 1 1 calc R . .
H11B H 0.5410 0.7402 0.2676 0.028 Uiso 1 1 calc R . .
C12 C 0.6659(4) 0.8059(3) 0.3853(3) 0.0226(8) Uani 1 1 d . . .
C13 C 0.7931(4) 0.8626(4) 0.4185(3) 0.0283(9) Uani 1 1 d . . .
H13 H 0.8458 0.9087 0.3827 0.034 Uiso 1 1 calc R . .
C14 C 0.8431(4) 0.8522(4) 0.5029(3) 0.0329(10) Uani 1 1 d . . .
H14 H 0.9295 0.8919 0.5249 0.039 Uiso 1 1 calc R . .
C15 C 0.7674(4) 0.7842(4) 0.5551(3) 0.0336(10) Uani 1 1 d . . .
H15 H 0.8015 0.7772 0.6130 0.040 Uiso 1 1 calc R . .
C16 C 0.6418(4) 0.7265(4) 0.5226(3) 0.0314(9) Uani 1 1 d . . .
H16 H 0.5901 0.6787 0.5582 0.038 Uiso 1 1 calc R . .
C17 C 0.5896(4) 0.7375(4) 0.4382(3) 0.0241(8) Uani 1 1 d . . .
C18 C 0.4516(4) 0.6737(4) 0.4079(3) 0.0284(9) Uani 1 1 d . . .
H18A H 0.4317 0.6413 0.3444 0.034 Uiso 1 1 calc R . .
H18B H 0.4195 0.6061 0.4413 0.034 Uiso 1 1 calc R . .
C19 C 0.3347(3) 0.7959(3) 0.3576(3) 0.0224(8) Uani 1 1 d . . .
C20 C 0.3907(5) 0.8008(5) 0.5045(3) 0.0425(12) Uani 1 1 d . . .
H20 H 0.4258 0.7856 0.5592 0.051 Uiso 1 1 calc R . .
C21 C 0.3309(5) 0.8711(5) 0.4935(3) 0.0429(12) Uani 1 1 d . . .
H21 H 0.3148 0.9151 0.5388 0.051 Uiso 1 1 calc R . .
C22 C 0.2154(4) 0.9209(4) 0.3666(3) 0.0344(10) Uani 1 1 d . . .
H22A H 0.2121 0.9189 0.3022 0.041 Uiso 1 1 calc R . .
H22B H 0.2483 1.0053 0.3936 0.041 Uiso 1 1 calc R . .
C23 C 0.0859(4) 0.8545(4) 0.3831(3) 0.0362(10) Uani 1 1 d . . .
H23A H 0.0328 0.8929 0.3572 0.043 Uiso 1 1 calc R . .
H23B H 0.0891 0.8612 0.4476 0.043 Uiso 1 1 calc R . .
C24 C 0.0279(4) 0.7229(4) 0.3440(3) 0.0341(10) Uani 1 1 d . . .
H24A H -0.0550 0.6846 0.3582 0.041 Uiso 1 1 calc R . .
H24B H 0.0789 0.6836 0.3719 0.041 Uiso 1 1 calc R . .
C25 C 0.0162(4) 0.7037(5) 0.2439(3) 0.0362(10) Uani 1 1 d . . .
H25A H -0.0709 0.6802 0.2149 0.043 Uiso 1 1 calc R . .
H25B H 0.0664 0.7798 0.2248 0.043 Uiso 1 1 calc R . .
C26 C 0.1736(4) 0.6291(4) 0.2131(3) 0.0233(8) Uani 1 1 d . . .
C27 C -0.0225(5) 0.4939(5) 0.1952(4) 0.0548(16) Uani 1 1 d . . .
H27 H -0.1090 0.4606 0.1921 0.066 Uiso 1 1 calc R . .
C28 C 0.0453(5) 0.4347(5) 0.1817(4) 0.0548(16) Uani 1 1 d . . .
H28 H 0.0165 0.3509 0.1671 0.066 Uiso 1 1 calc R . .
C29 C 0.2691(4) 0.4850(4) 0.1877(3) 0.0290(9) Uani 1 1 d . . .
H29A H 0.2651 0.4232 0.2261 0.035 Uiso 1 1 calc R . .
H29B H 0.3472 0.5557 0.2112 0.035 Uiso 1 1 calc R . .
C30 C 0.2711(4) 0.4386(4) 0.0953(3) 0.0246(8) Uani 1 1 d . . .
C31 C 0.2005(4) 0.3180(4) 0.0636(3) 0.0322(9) Uani 1 1 d . . .
H31 H 0.1533 0.2679 0.1004 0.039 Uiso 1 1 calc R . .
C32 C 0.1979(4) 0.2701(4) -0.0201(3) 0.0335(10) Uani 1 1 d . . .
H32 H 0.1476 0.1884 -0.0412 0.040 Uiso 1 1 calc R . .
C33 C 0.2682(4) 0.3411(4) -0.0728(3) 0.0312(9) Uani 1 1 d . . .
H33 H 0.2670 0.3086 -0.1305 0.037 Uiso 1 1 calc R . .
C34 C 0.3413(4) 0.4610(4) -0.0416(3) 0.0268(8) Uani 1 1 d . . .
H34 H 0.3912 0.5095 -0.0778 0.032 Uiso 1 1 calc R . .
C35 C 0.3423(3) 0.5105(3) 0.0418(3) 0.0219(7) Uani 1 1 d . . .
C36 C 0.4212(4) 0.6424(3) 0.0706(3) 0.0241(8) Uani 1 1 d . . .
H36A H 0.4525 0.6571 0.1352 0.029 Uiso 1 1 calc R . .
H36B H 0.4930 0.6674 0.0415 0.029 Uiso 1 1 calc R . .
P1 P 0.97965(10) 1.05653(10) 0.20062(7) 0.0285(2) Uiso 1 1 d . . .
F1 F 0.9718(3) 1.0596(2) 0.30267(18) 0.0390(6) Uiso 1 1 d . A .
F2 F 0.9867(3) 1.0538(3) 0.0985(2) 0.0473(7) Uiso 1 1 d . A .
F3 F 1.0510(10) 0.9745(10) 0.2096(6) 0.038(2) Uiso 0.474(15) 1 d P A 1
F4 F 0.9094(8) 1.1474(7) 0.1969(4) 0.0244(17) Uiso 0.474(15) 1 d P A 1
F5 F 1.1103(6) 1.1731(8) 0.2261(4) 0.0259(18) Uiso 0.474(15) 1 d P A 1
F6 F 0.8513(8) 0.9458(7) 0.1799(5) 0.0271(18) Uiso 0.474(15) 1 d P A 1
F3A F 1.0032(14) 0.9328(12) 0.1931(7) 0.042(3) Uiso 0.305(12) 1 d P A 2
F4A F 0.9504(15) 1.1641(12) 0.1893(9) 0.052(4) Uiso 0.305(12) 1 d P A 2
F5A F 1.1199(9) 1.1278(13) 0.2215(7) 0.040(3) Uiso 0.305(12) 1 d P A 2
F6A F 0.8290(10) 0.9667(10) 0.1646(7) 0.034(3) Uiso 0.305(12) 1 d P A 2
F3B F 1.0939(16) 1.0209(17) 0.2326(11) 0.041(4) Uiso 0.221(11) 1 d P A 3
F4B F 0.881(2) 1.105(2) 0.1790(15) 0.069(6) Uiso 0.221(11) 1 d P A 3
F5B F 1.0854(18) 1.1987(17) 0.2277(11) 0.052(5) Uiso 0.221(11) 1 d P A 3
F6B F 0.890(2) 0.9230(17) 0.1948(12) 0.061(5) Uiso 0.221(11) 1 d P A 3
P2 P 0.40142(11) 0.54746(11) 0.71372(8) 0.0342(3) Uiso 1 1 d . . .
F7 F 0.5210(12) 0.5530(12) 0.6796(9) 0.059(3) Uiso 0.412(16) 1 d P B 1
F8 F 0.2845(10) 0.5343(12) 0.7564(6) 0.047(3) Uiso 0.412(16) 1 d P B 1
F9 F 0.4820(10) 0.6292(7) 0.8078(6) 0.039(2) Uiso 0.412(16) 1 d P B 1
F10 F 0.3145(12) 0.4636(9) 0.6259(7) 0.047(3) Uiso 0.412(16) 1 d P B 1
F7A F 0.391(2) 0.4837(15) 0.6202(11) 0.077(5) Uiso 0.274(8) 1 d P B 2
F8A F 0.4201(16) 0.6306(12) 0.8021(9) 0.059(4) Uiso 0.274(8) 1 d P B 2
F9A F 0.5497(16) 0.6324(17) 0.7166(12) 0.082(5) Uiso 0.274(8) 1 d P B 2
F10A F 0.274(2) 0.466(2) 0.7238(18) 0.120(8) Uiso 0.274(8) 1 d P B 2
F7B F 0.4866(13) 0.5204(12) 0.6534(10) 0.045(3) Uiso 0.314(15) 1 d P B 3
F8B F 0.3189(15) 0.5801(16) 0.7686(9) 0.057(4) Uiso 0.314(15) 1 d P B 3
F9B F 0.5182(12) 0.6346(9) 0.7858(9) 0.043(3) Uiso 0.314(15) 1 d P B 3
F10B F 0.2844(14) 0.4526(12) 0.6446(10) 0.051(4) Uiso 0.314(15) 1 d P B 3
F11 F 0.4158(4) 0.4428(4) 0.7634(3) 0.0707(10) Uiso 1 1 d . B .
F12 F 0.4026(4) 0.6564(4) 0.6659(3) 0.0754(11) Uiso 1 1 d . B .
N50 N 0.9379(14) 1.3199(13) 0.4069(9) 0.179(5) Uiso 1 1 d D . .
C50 C 1.0376(17) 1.4018(16) 0.4231(12) 0.182(7) Uiso 1 1 d D . .
C51 C 1.1514(16) 1.4872(15) 0.4231(11) 0.174(6) Uiso 1 1 d D . .

loop_
_atom_site_aniso_label
_atom_site_aniso_U_11
_atom_site_aniso_U_22
_atom_site_aniso_U_33
_atom_site_aniso_U_23
_atom_site_aniso_U_13
_atom_site_aniso_U_12
Ni 0.0177(2) 0.0175(2) 0.0180(2) 0.00316(17) 0.00316(17) 0.00847(18)
N1 0.0205(15) 0.0206(15) 0.0215(16) 0.0019(12) 0.0013(12) 0.0070(13)
N2 0.0247(16) 0.0257(17) 0.0227(16) 0.0060(13) 0.0003(13) 0.0126(14)
N3 0.0239(16) 0.0173(15) 0.0279(17) 0.0036(13) 0.0044(13) 0.0079(13)
N4 0.0214(15) 0.0201(15) 0.0220(16) 0.0025(12) 0.0037(12) 0.0089(13)
N5 0.0263(17) 0.038(2) 0.0202(16) 0.0060(14) 0.0062(13) 0.0161(15)
N6 0.0309(18) 0.036(2) 0.0270(18) 0.0030(15) 0.0087(15) 0.0176(16)
N7 0.0253(18) 0.032(2) 0.038(2) -0.0006(16) 0.0094(16) 0.0068(15)
N8 0.0312(19) 0.0200(16) 0.0329(19) 0.0006(14) 0.0119(15) 0.0048(14)
C1 0.0186(17) 0.0169(17) 0.0238(18) 0.0051(14) 0.0037(14) 0.0055(14)
C2 0.035(2) 0.031(2) 0.0190(18) 0.0051(16) 0.0056(16) 0.0098(18)
C3 0.038(2) 0.032(2) 0.0216(19) 0.0080(17) -0.0001(17) 0.0151(19)
C4 0.0242(19) 0.029(2) 0.033(2) 0.0077(17) 0.0052(16) 0.0151(17)
C5 0.031(2) 0.032(2) 0.038(2) 0.0137(19) 0.0058(18) 0.0197(19)
C6 0.031(2) 0.025(2) 0.039(2) 0.0113(18) 0.0091(18) 0.0115(18)
C7 0.028(2) 0.025(2) 0.036(2) 0.0050(17) 0.0050(17) 0.0149(17)
C8 0.0229(18) 0.0218(18) 0.0171(17) -0.0008(14) 0.0032(14) 0.0103(15)
C9 0.0239(19) 0.0218(19) 0.034(2) 0.0013(16) 0.0052(17) 0.0038(16)
C10 0.0226(19) 0.025(2) 0.028(2) 0.0010(16) 0.0054(16) 0.0051(16)
C11 0.0277(19) 0.0263(19) 0.0217(18) 0.0025(15) 0.0044(15) 0.0169(16)
C12 0.0240(18) 0.0233(18) 0.0210(18) -0.0023(15) 0.0005(15) 0.0126(16)
C13 0.026(2) 0.032(2) 0.030(2) 0.0042(17) 0.0062(17) 0.0149(18)
C14 0.026(2) 0.037(2) 0.034(2) -0.0023(19) -0.0035(17) 0.0156(19)
C15 0.036(2) 0.040(2) 0.024(2) -0.0018(18) -0.0032(18) 0.021(2)
C16 0.036(2) 0.036(2) 0.027(2) 0.0085(18) 0.0049(18) 0.019(2)
C17 0.0256(19) 0.0253(19) 0.0240(19) 0.0022(15) 0.0012(15) 0.0149(16)
C18 0.030(2) 0.0240(19) 0.031(2) 0.0069(16) 0.0038(17) 0.0109(17)
C19 0.0214(18) 0.0218(18) 0.0244(19) 0.0014(15) 0.0046(15) 0.0093(15)
C20 0.042(3) 0.071(4) 0.021(2) 0.009(2) 0.0084(19) 0.029(3)
C21 0.045(3) 0.065(3) 0.023(2) -0.001(2) 0.010(2) 0.027(3)
C22 0.040(2) 0.036(2) 0.036(2) 0.0074(19) 0.014(2) 0.022(2)
C23 0.039(2) 0.046(3) 0.040(3) 0.014(2) 0.018(2) 0.029(2)
C24 0.033(2) 0.038(2) 0.040(2) 0.014(2) 0.0172(19) 0.019(2)
C25 0.030(2) 0.044(3) 0.041(3) 0.008(2) 0.0101(19) 0.020(2)
C26 0.0249(19) 0.0243(19) 0.0203(18) 0.0036(15) 0.0050(15) 0.0092(16)
C27 0.027(2) 0.042(3) 0.078(4) -0.010(3) 0.021(3) -0.004(2)
C28 0.043(3) 0.028(2) 0.079(4) -0.009(3) 0.031(3) -0.005(2)
C29 0.040(2) 0.024(2) 0.025(2) 0.0048(16) 0.0077(17) 0.0144(18)
C30 0.030(2) 0.0225(19) 0.0219(18) 0.0006(15) 0.0009(15) 0.0136(16)
C31 0.038(2) 0.024(2) 0.034(2) 0.0060(17) 0.0079(19) 0.0115(18)
C32 0.036(2) 0.023(2) 0.038(2) -0.0054(18) -0.0004(19) 0.0124(18)
C33 0.034(2) 0.035(2) 0.027(2) -0.0053(17) -0.0001(17) 0.0209(19)
C34 0.028(2) 0.030(2) 0.026(2) 0.0019(16) 0.0028(16) 0.0168(17)
C35 0.0215(18) 0.0221(18) 0.0227(18) 0.0008(14) -0.0009(14) 0.0120(15)
C36 0.0209(18) 0.0237(19) 0.0260(19) -0.0007(15) 0.0008(15) 0.0097(16)

loop_
_atom_type_symbol
_atom_type_description
_atom_type_scat_dispersion_real
_atom_type_scat_dispersion_imag
_atom_type_scat_source
C C 0.0033 0.0016 'International Tables Vol C Tables 4.2.6.8 and 6.1.1.4'
H H 0.0000 0.0000 'International Tables Vol C Tables 4.2.6.8 and 6.1.1.4'
N N 0.0061 0.0033 'International Tables Vol C Tables 4.2.6.8 and 6.1.1.4'
F F 0.0171 0.0103 'International Tables Vol C Tables 4.2.6.8 and 6.1.1.4'
P P 0.1023 0.0942 'International Tables Vol C Tables 4.2.6.8 and 6.1.1.4'
Ni Ni 0.3393 1.1124 'International Tables Vol C Tables 4.2.6.8 and 6.1.1.4'

loop_
_geom_angle_atom_site_label_1
_geom_angle_atom_site_label_2
_geom_angle_atom_site_label_3
_geom_angle
C8 Ni C26 176.06(16)
C8 Ni C19 86.32(16)
C26 Ni C19 93.10(16)
C8 Ni C1 91.76(15)
C26 Ni C1 89.13(16)
C19 Ni C1 175.08(16)
C1 N1 C2 110.8(3)
C1 N1 C36 127.4(3)
C2 N1 C36 121.7(3)
C1 N2 C3 111.7(3)
C1 N2 C4 125.7(3)
C3 N2 C4 122.4(3)
C8 N3 C9 111.1(3)
C8 N3 C7 125.6(3)
C9 N3 C7 122.9(3)
C8 N4 C10 110.7(3)
C8 N4 C11 125.9(3)
C10 N4 C11 123.3(3)
C19 N5 C20 111.0(4)
C19 N5 C18 126.9(3)
C20 N5 C18 122.0(4)
C19 N6 C21 111.4(4)
C19 N6 C22 125.8(4)
C21 N6 C22 122.2(4)
C26 N7 C27 111.2(4)
C26 N7 C25 125.9(4)
C27 N7 C25 122.4(4)
C26 N8 C28 110.4(4)
C26 N8 C29 126.5(4)
C28 N8 C29 123.0(4)
N2 C1 N1 103.5(3)
N2 C1 Ni 126.7(3)
N1 C1 Ni 129.8(3)
C3 C2 N1 107.0(4)
C2 C3 N2 107.0(4)
N2 C4 C5 111.5(3)
C6 C5 C4 113.3(3)
C5 C6 C7 112.7(4)
N3 C7 C6 112.8(3)
N3 C8 N4 104.2(3)
N3 C8 Ni 129.9(3)
N4 C8 Ni 125.8(3)
C10 C9 N3 106.9(4)
C9 C10 N4 107.1(4)
N4 C11 C12 115.0(3)
C17 C12 C13 119.0(4)
C17 C12 C11 122.2(3)
C13 C12 C11 118.7(4)
C14 C13 C12 120.8(4)
C15 C14 C13 120.1(4)
C14 C15 C16 119.6(4)
C15 C16 C17 121.0(4)
C12 C17 C16 119.4(4)
C12 C17 C18 122.5(4)
C16 C17 C18 118.0(4)
N5 C18 C17 111.1(3)
N5 C19 N6 103.8(3)
N5 C19 Ni 129.9(3)
N6 C19 Ni 126.0(3)
C21 C20 N5 106.9(4)
C20 C21 N6 106.8(4)
N6 C22 C23 111.0(4)
C22 C23 C24 113.1(4)
C23 C24 C25 112.8(4)
N7 C25 C24 112.9(4)
N8 C26 N7 104.2(3)
N8 C26 Ni 126.0(3)
N7 C26 Ni 129.8(3)
C28 C27 N7 107.0(4)
C27 C28 N8 107.2(4)
N8 C29 C30 114.1(4)
C35 C30 C31 118.8(4)
C35 C30 C29 122.7(4)
C31 C30 C29 118.4(4)
C32 C31 C30 121.4(4)
C33 C32 C31 119.7(4)
C32 C33 C34 119.8(4)
C35 C34 C33 120.9(4)
C34 C35 C30 119.4(4)
C34 C35 C36 118.1(4)
C30 C35 C36 122.5(3)
N1 C36 C35 111.5(3)
F4A P1 F5A 95.0(7)
F4A P1 F4B 32.3(11)
F5A P1 F4B 127.3(11)
F4A P1 F6B 129.5(12)
F5A P1 F6B 135.5(11)
F4B P1 F6B 97.2(11)
F4A P1 F3 161.8(7)
F5A P1 F3 67.5(6)
F4B P1 F3 164.3(10)
F6B P1 F3 68.3(9)
F4A P1 F6 105.5(7)
F5A P1 F6 159.3(6)
F4B P1 F6 73.3(10)
F6B P1 F6 24.2(8)
F3 P1 F6 91.8(5)
F4A P1 F2 85.1(6)
F5A P1 F2 87.4(4)
F4B P1 F2 86.8(9)
F6B P1 F2 96.8(7)
F3 P1 F2 89.0(3)
F6 P1 F2 91.9(3)
F4A P1 F1 94.5(6)
F5A P1 F1 92.8(4)
F4B P1 F1 92.8(8)
F6B P1 F1 83.2(7)
F3 P1 F1 91.4(3)
F6 P1 F1 88.0(3)
F2 P1 F1 179.56(17)
F4A P1 F3B 141.5(9)
F5A P1 F3B 47.1(8)
F4B P1 F3B 172.6(11)
F6B P1 F3B 88.6(10)
F3 P1 F3B 22.9(5)
F6 P1 F3B 112.7(7)
F2 P1 F3B 97.2(5)
F1 P1 F3B 83.2(5)
F4A P1 F5 73.3(6)
F5A P1 F5 22.3(4)
F4B P1 F5 105.5(10)
F6B P1 F5 156.5(10)
F3 P1 F5 89.6(5)
F6 P1 F5 177.2(4)
F2 P1 F5 90.5(2)
F1 P1 F5 89.6(2)
F3B P1 F5 68.3(7)
F4A P1 F4 17.2(6)
F5A P1 F4 110.4(6)
F4B P1 F4 18.5(9)
F6B P1 F4 113.5(10)
F3 P1 F4 176.7(5)
F6 P1 F4 90.3(4)
F2 P1 F4 93.5(3)
F1 P1 F4 86.1(3)
F3B P1 F4 154.1(7)
F5 P1 F4 88.2(4)
F4A P1 F3A 169.5(7)
F5A P1 F3A 88.2(6)
F4B P1 F3A 143.1(11)
F6B P1 F3A 48.4(10)
F3 P1 F3A 21.3(4)
F6 P1 F3A 71.1(5)
F2 P1 F3A 85.1(4)
F1 P1 F3A 95.2(4)
F3B P1 F3A 43.9(8)
F5 P1 F3A 110.5(5)
F4 P1 F3A 161.3(6)
F10A P2 F8B 53.6(12)
F10A P2 F7A 95.0(12)
F8B P2 F7A 139.1(10)
F10A P2 F12 112.7(10)
F8B P2 F12 84.1(6)
F7A P2 F12 86.2(6)
F10A P2 F8A 91.0(12)
F8B P2 F8A 42.6(8)
F7A P2 F8A 171.1(8)
F12 P2 F8A 85.5(6)
F10A P2 F10 65.1(11)
F8B P2 F10 107.7(7)
F7A P2 F10 32.2(7)
F12 P2 F10 87.4(4)
F8A P2 F10 150.0(8)
F10A P2 F9B 130.5(12)
F8B P2 F9B 88.3(7)
F7A P2 F9B 131.4(10)
F12 P2 F9B 90.0(4)
F8A P2 F9B 45.6(8)
F10 P2 F9B 163.5(7)
F10A P2 F7 144.5(12)
F8B P2 F7 160.3(8)
F7A P2 F7 59.1(9)
F12 P2 F7 91.0(4)
F8A P2 F7 118.0(9)
F10 P2 F7 91.1(6)
F9B P2 F7 72.6(6)
F10A P2 F10B 47.7(11)
F8B P2 F10B 92.2(7)
F7A P2 F10B 49.0(9)
F12 P2 F10B 93.9(5)
F8A P2 F10B 134.7(9)
F10 P2 F10B 17.5(6)
F9B P2 F10B 176.1(6)
F7 P2 F10B 107.2(7)
F10A P2 F11 73.4(10)
F8B P2 F11 99.9(6)
F7A P2 F11 93.7(6)
F12 P2 F11 173.9(2)
F8A P2 F11 94.3(6)
F10 P2 F11 95.7(4)
F9B P2 F11 85.5(4)
F7 P2 F11 83.8(4)
F10B P2 F11 90.6(5)
F10A P2 F7B 128.2(13)
F8B P2 F7B 176.3(7)
F7A P2 F7B 39.9(8)
F12 P2 F7B 92.2(4)
F8A P2 F7B 137.5(9)
F10 P2 F7B 71.8(6)
F9B P2 F7B 92.0(7)
F7 P2 F7B 19.4(5)
F10B P2 F7B 87.8(7)
F11 P2 F7B 83.8(4)
F10A P2 F8 33.7(10)
F8B P2 F8 19.9(6)
F7A P2 F8 123.5(9)
F12 P2 F8 94.8(4)
F8A P2 F8 60.3(7)
F10 P2 F8 91.4(6)
F9B P2 F8 105.1(6)
F7 P2 F8 173.9(5)
F10B P2 F8 74.7(6)
F11 P2 F8 90.4(4)
F7B P2 F8 161.5(6)
N50 C50 C51 168(2)

loop_
_geom_bond_atom_site_label_1
_geom_bond_atom_site_label_2
_geom_bond_distance
Ni C8 1.931(4)
Ni C26 1.931(4)
Ni C19 1.933(4)
Ni C1 1.939(4)
N1 C1 1.364(5)
N1 C2 1.389(5)
N1 C36 1.455(5)
N2 C1 1.359(5)
N2 C3 1.374(5)
N2 C4 1.466(5)
N3 C8 1.352(5)
N3 C9 1.380(5)
N3 C7 1.461(5)
N4 C8 1.357(5)
N4 C10 1.383(5)
N4 C11 1.471(5)
N5 C19 1.357(5)
N5 C20 1.383(6)
N5 C18 1.464(5)
N6 C19 1.357(5)
N6 C21 1.377(6)
N6 C22 1.457(6)
N7 C26 1.354(5)
N7 C27 1.371(6)
N7 C25 1.463(6)
N8 C26 1.353(5)
N8 C28 1.385(6)
N8 C29 1.462(6)
C2 C3 1.330(6)
C4 C5 1.531(6)
C5 C6 1.517(6)
C6 C7 1.537(6)
C9 C10 1.332(6)
C11 C12 1.511(5)
C12 C17 1.395(6)
C12 C13 1.400(6)
C13 C14 1.387(6)
C14 C15 1.382(7)
C15 C16 1.383(6)
C16 C17 1.398(6)
C17 C18 1.509(6)
C20 C21 1.335(7)
C22 C23 1.522(7)
C23 C24 1.528(7)
C24 C25 1.530(7)
C27 C28 1.326(8)
C29 C30 1.514(6)
C30 C35 1.391(6)
C30 C31 1.398(6)
C31 C32 1.379(6)
C32 C33 1.371(7)
C33 C34 1.393(6)
C34 C35 1.388(6)
C35 C36 1.517(5)
P1 F4A 1.518(13)
P1 F5A 1.533(10)
P1 F4B 1.54(2)
P1 F6B 1.560(18)
P1 F3 1.569(7)
P1 F6 1.574(6)
P1 F2 1.597(3)
P1 F1 1.597(3)
P1 F3B 1.623(14)
P1 F5 1.625(6)
P1 F4 1.652(7)
P1 F3A 1.662(11)
P2 F10A 1.50(2)
P2 F8B 1.555(13)
P2 F7A 1.563(17)
P2 F12 1.575(4)
P2 F8A 1.585(14)
P2 F10 1.588(10)
P2 F9B 1.591(10)
P2 F7 1.591(10)
P2 F10B 1.598(13)
P2 F11 1.601(4)
P2 F7B 1.605(11)
P2 F8 1.607(9)
N50 C50 1.199(14)
C50 C51 1.360(15)
